data_4069309
loop_
_publ_author_name
'Evans, William J.'
'Walensky, Justin R.'
'Ziller, Joseph W.'
'Rheingold, Arnold L.'

_publ_section_title
;
 Insertion of Carbodiimides and Organic Azides into Actinide&#x2212;Carbon
 Bonds
;
_journal_issue 12
_journal_name_full Organometallics
_journal_page_first 3350
_journal_paper_doi 10.1021/om900135e
_journal_volume 28
_journal_year 2009
_chemical_formula_sum 'C43 H54 N2 U'
_chemical_formula_weight 836.91
_chemical_name_systematic
; 
 ? 
;
_space_group_IT_number 14
_symmetry_cell_setting monoclinic
_symmetry_space_group_name_Hall '-P 2yn'
_symmetry_space_group_name_H-M 'P 1 21/n 1'
_atom_sites_solution_hydrogens difmap
_atom_sites_solution_primary direct
_atom_sites_solution_secondary difmap
_audit_creation_method SHELXTL
_cell_angle_alpha 90.00
_cell_angle_beta 90.7735(6)
_cell_angle_gamma 90.00
_cell_formula_units_Z 4
_cell_length_a 13.2684(7)
_cell_length_b 18.7110(10)
_cell_length_c 15.1098(8)
_cell_measurement_reflns_used 9675
_cell_measurement_temperature 153(2)
_cell_measurement_theta_max 28.29
_cell_measurement_theta_min 2.66
_cell_volume 3750.9(3)
_computing_cell_refinement 'Bruker SMART APEX2/SAINT'
_computing_data_collection 'Bruker SMART APEX2'
_computing_data_reduction 'Bruker SAINT'
_computing_molecular_graphics 'Bruker SHELXTL'
_computing_publication_material 'Bruker SHELXTL'
_computing_structure_refinement 'Bruker SHELXTL'
_computing_structure_solution 'Bruker SHELXTL'
_diffrn_ambient_temperature 153(2)
_diffrn_measured_fraction_theta_full 0.938
_diffrn_measured_fraction_theta_max 0.938
_diffrn_measurement_device_type 'Bruker SMART APEX II CCD'
_diffrn_measurement_method 'phi and omega'
_diffrn_radiation_monochromator graphite
_diffrn_radiation_source 'fine-focus sealed tube'
_diffrn_radiation_type MoK\a
_diffrn_radiation_wavelength 0.71073
_diffrn_reflns_av_R_equivalents 0.0172
_diffrn_reflns_av_sigmaI/netI 0.0128
_diffrn_reflns_limit_h_max 17
_diffrn_reflns_limit_h_min -17
_diffrn_reflns_limit_k_max 24
_diffrn_reflns_limit_k_min -24
_diffrn_reflns_limit_l_max 19
_diffrn_reflns_limit_l_min -20
_diffrn_reflns_number 42417
_diffrn_reflns_theta_full 28.42
_diffrn_reflns_theta_max 28.42
_diffrn_reflns_theta_min 1.73
_exptl_absorpt_coefficient_mu 4.358
_exptl_absorpt_correction_T_max 0.6951
_exptl_absorpt_correction_T_min 0.2813
_exptl_absorpt_correction_type multi-scan
_exptl_absorpt_process_details 'Bruker SADABS'
_exptl_crystal_colour orange
_exptl_crystal_density_diffrn 1.482
_exptl_crystal_density_meas ?
_exptl_crystal_density_method 'not measured'
_exptl_crystal_description Plate
_exptl_crystal_F_000 1672
_exptl_crystal_size_max 0.39
_exptl_crystal_size_mid 0.26
_exptl_crystal_size_min 0.09
_refine_diff_density_max 1.084
_refine_diff_density_min -0.431
_refine_diff_density_rms 0.066
_refine_ls_extinction_method none
_refine_ls_goodness_of_fit_ref 1.023
_refine_ls_hydrogen_treatment refall
_refine_ls_matrix_type full
_refine_ls_number_parameters 631
_refine_ls_number_reflns 8848
_refine_ls_number_restraints 0
_refine_ls_restrained_S_all 1.023
_refine_ls_R_factor_all 0.0185
_refine_ls_R_factor_gt 0.0165
_refine_ls_shift/su_max 0.003
_refine_ls_shift/su_mean 0.000
_refine_ls_structure_factor_coef Fsqd
_refine_ls_weighting_details 'calc w=1/[\s^2^(Fo^2^)+(0.0271P)^2^+1.8136P] where P=(Fo^2^+2Fc^2^)/3'
_refine_ls_weighting_scheme calc
_refine_ls_wR_factor_gt 0.0421
_refine_ls_wR_factor_ref 0.0431
_reflns_number_gt 8259
_reflns_number_total 8848
_reflns_threshold_expression >2sigma(I)
_cod_data_source_file om900135e_si_002.cif
_cod_data_source_block (C5Me5)2U(CCPh)[(iPr)NC(CCPh)N(iPr)],_3.
_cod_depositor_comments
;
The following automatic conversions were performed:

'_symmetry_cell_setting' value 'Monoclinic' changed to 'monoclinic'
according to /home/saulius/struct/CIF-dictionaries/cif_core.dic
dictionary named 'cif_core.dic' version 2.4.2 from 2011-04-26.

Automatic conversion script
Id: cif_fix_values 1715 2011-07-08 13:25:40Z adriana 

The following automatic conversions were performed:

'_exptl_crystal_density_meas' value 'n/a' was changed to '?' - the
value is perceived as not measured.

Automatic conversion script
Id: cif_fix_values 3008 2015-01-20 13:52:24Z robertas 
;
_cod_original_sg_symbol_H-M P2(1)/n
_cod_database_code 4069309

loop_
_symmetry_equiv_pos_as_xyz
'x, y, z'
'-x+1/2, y+1/2, -z+1/2'
'-x, -y, -z'
'x-1/2, -y-1/2, z-1/2'

loop_
_atom_site_label
_atom_site_type_symbol
_atom_site_fract_x
_atom_site_fract_y
_atom_site_fract_z
_atom_site_U_iso_or_equiv
_atom_site_adp_type
_atom_site_occupancy
_atom_site_symmetry_multiplicity
_atom_site_calc_flag
U1 U 0.284879(4) 0.170481(3) 0.115928(4) 0.01658(3) Uani 1 1 d
N1 N 0.30157(11) 0.13189(8) 0.27257(10) 0.0221(3) Uani 1 1 d
N2 N 0.34362(11) 0.24516(8) 0.23700(10) 0.0227(3) Uani 1 1 d
C1 C 0.47897(13) 0.11951(10) 0.11052(13) 0.0256(4) Uani 1 1 d
C2 C 0.46633(14) 0.15931(10) 0.03115(13) 0.0258(4) Uani 1 1 d
C3 C 0.39657(14) 0.12238(11) -0.02384(12) 0.0280(4) Uani 1 1 d
C4 C 0.36842(14) 0.05866(10) 0.01989(13) 0.0294(4) Uani 1 1 d
C5 C 0.41871(14) 0.05726(10) 0.10314(13) 0.0274(4) Uani 1 1 d
C6 C 0.55185(16) 0.13604(14) 0.18452(15) 0.0346(5) Uani 1 1 d
C7 C 0.52938(17) 0.22220(13) 0.00344(17) 0.0357(5) Uani 1 1 d
C8 C 0.36561(19) 0.14457(16) -0.11568(14) 0.0398(5) Uani 1 1 d
C9 C 0.31552(19) -0.00541(13) -0.01911(19) 0.0444(6) Uani 1 1 d
C10 C 0.4231(2) -0.00678(12) 0.16265(18) 0.0407(5) Uani 1 1 d
C11 C 0.08846(13) 0.18770(10) 0.16706(12) 0.0230(3) Uani 1 1 d
C12 C 0.09612(13) 0.23931(10) 0.09934(12) 0.0237(4) Uani 1 1 d
C13 C 0.10734(13) 0.20294(10) 0.01755(12) 0.0236(4) Uani 1 1 d
C14 C 0.10530(13) 0.12875(10) 0.03425(12) 0.0240(4) Uani 1 1 d
C15 C 0.09532(13) 0.11864(10) 0.12707(12) 0.0236(4) Uani 1 1 d
C16 C 0.06472(16) 0.20389(13) 0.26205(13) 0.0299(4) Uani 1 1 d
C17 C 0.07670(17) 0.31785(11) 0.10824(16) 0.0322(4) Uani 1 1 d
C18 C 0.09166(17) 0.07328(12) -0.03636(15) 0.0331(4) Uani 1 1 d
C19 C 0.10463(16) 0.23685(13) -0.07231(14) 0.0311(4) Uani 1 1 d
C20 C 0.08189(18) 0.04794(12) 0.17203(15) 0.0328(4) Uani 1 1 d
C21 C 0.32577(13) 0.19718(10) 0.30036(11) 0.0213(3) Uani 1 1 d
C22 C 0.32816(14) 0.21822(10) 0.39277(12) 0.0250(4) Uani 1 1 d
C23 C 0.32375(14) 0.23950(10) 0.46713(12) 0.0254(4) Uani 1 1 d
C24 C 0.31473(13) 0.26038(10) 0.55801(12) 0.0254(4) Uani 1 1 d
C25 C 0.27430(15) 0.21153(13) 0.61758(12) 0.0320(4) Uani 1 1 d
C26 C 0.26317(18) 0.23007(14) 0.70521(14) 0.0394(5) Uani 1 1 d
C27 C 0.29213(16) 0.29651(14) 0.73447(14) 0.0397(5) Uani 1 1 d
C28 C 0.33157(17) 0.34573(15) 0.67660(17) 0.0402(5) Uani 1 1 d
C29 C 0.34316(17) 0.32785(11) 0.58774(16) 0.0326(5) Uani 1 1 d
C30 C 0.29213(15) 0.07133(10) 0.33525(13) 0.0280(4) Uani 1 1 d
C31 C 0.38896(19) 0.05730(14) 0.38870(16) 0.0386(5) Uani 1 1 d
C32 C 0.20172(17) 0.07495(13) 0.39680(14) 0.0342(5) Uani 1 1 d
C33 C 0.37335(16) 0.31802(10) 0.26146(14) 0.0274(4) Uani 1 1 d
C34 C 0.2871(2) 0.36959(12) 0.2466(2) 0.0468(6) Uani 1 1 d
C35 C 0.46610(19) 0.34047(13) 0.21140(16) 0.0347(5) Uani 1 1 d
C36 C 0.30985(13) 0.28153(10) 0.03543(12) 0.0243(4) Uani 1 1 d
C37 C 0.31427(14) 0.33684(10) -0.00628(13) 0.0238(4) Uani 1 1 d
C38 C 0.32041(14) 0.40199(9) -0.05627(11) 0.0232(3) Uani 1 1 d
C39 C 0.41333(15) 0.43497(10) -0.06956(13) 0.0281(4) Uani 1 1 d
C40 C 0.41999(18) 0.49673(11) -0.11922(15) 0.0367(5) Uani 1 1 d
C41 C 0.33440(19) 0.52662(11) -0.15706(15) 0.0386(5) Uani 1 1 d
C42 C 0.24168(19) 0.49533(12) -0.14384(16) 0.0387(5) Uani 1 1 d
C43 C 0.23397(16) 0.43356(11) -0.09358(14) 0.0321(4) Uani 1 1 d
H6A H 0.524(2) 0.1403(16) 0.242(2) 0.057(8) Uiso 1 1 d
H6B H 0.594(2) 0.1004(18) 0.192(2) 0.063(9) Uiso 1 1 d
H6C H 0.581(3) 0.1800(17) 0.179(2) 0.062(10) Uiso 1 1 d
H7A H 0.496(2) 0.2496(15) -0.0363(19) 0.048(8) Uiso 1 1 d
H7B H 0.541(2) 0.2544(16) 0.049(2) 0.060(9) Uiso 1 1 d
H7C H 0.589(2) 0.2071(17) -0.021(2) 0.059(8) Uiso 1 1 d
H8A H 0.416(3) 0.1365(18) -0.157(2) 0.067(9) Uiso 1 1 d
H8B H 0.344(3) 0.1932(19) -0.121(2) 0.068(10) Uiso 1 1 d
H8C H 0.309(3) 0.120(2) -0.135(2) 0.078(11) Uiso 1 1 d
H9A H 0.267(2) -0.0244(14) 0.0224(18) 0.044(7) Uiso 1 1 d
H9B H 0.282(2) 0.0082(14) -0.0805(18) 0.043(7) Uiso 1 1 d
H9C H 0.366(2) -0.0405(16) -0.0286(19) 0.057(8) Uiso 1 1 d
H10A H 0.363(3) -0.025(2) 0.179(2) 0.085(11) Uiso 1 1 d
H10B H 0.454(2) -0.0449(17) 0.131(2) 0.061(9) Uiso 1 1 d
H10C H 0.457(2) 0.0038(17) 0.219(2) 0.058(9) Uiso 1 1 d
H16A H 0.037(3) 0.1660(15) 0.291(2) 0.056(9) Uiso 1 1 d
H16B H 0.117(2) 0.2195(15) 0.2936(18) 0.050(8) Uiso 1 1 d
H16C H 0.013(2) 0.2401(16) 0.2653(19) 0.057(8) Uiso 1 1 d
H17A H 0.126(2) 0.3479(16) 0.078(2) 0.048(8) Uiso 1 1 d
H17B H 0.079(2) 0.3330(14) 0.170(2) 0.050(9) Uiso 1 1 d
H17C H 0.014(3) 0.3287(13) 0.083(2) 0.052(8) Uiso 1 1 d
H18A H 0.1032(17) 0.0285(13) -0.0134(15) 0.031(6) Uiso 1 1 d
H18B H 0.022(2) 0.0756(14) -0.0615(18) 0.050(7) Uiso 1 1 d
H18C H 0.1363(18) 0.0802(13) -0.0841(16) 0.031(6) Uiso 1 1 d
H19A H 0.144(3) 0.275(2) -0.077(2) 0.079(11) Uiso 1 1 d
H19B H 0.043(3) 0.249(2) -0.091(3) 0.109(14) Uiso 1 1 d
H19C H 0.133(3) 0.210(2) -0.114(2) 0.081(11) Uiso 1 1 d
H20A H 0.103(2) 0.0446(18) 0.228(2) 0.073(10) Uiso 1 1 d
H20B H 0.112(3) 0.011(2) 0.144(2) 0.077(11) Uiso 1 1 d
H20C H 0.014(3) 0.034(2) 0.175(2) 0.087(11) Uiso 1 1 d
H25 H 0.251(2) 0.1663(13) 0.5985(18) 0.040(7) Uiso 1 1 d
H26 H 0.233(2) 0.1972(16) 0.747(2) 0.055(8) Uiso 1 1 d
H27 H 0.282(2) 0.3117(16) 0.793(2) 0.057(8) Uiso 1 1 d
H28 H 0.3493(19) 0.3891(15) 0.6921(17) 0.043(7) Uiso 1 1 d
H29 H 0.3677(16) 0.3577(12) 0.5486(14) 0.022(5) Uiso 1 1 d
H30 H 0.2824(15) 0.0320(11) 0.2993(14) 0.019(5) Uiso 1 1 d
H31A H 0.446(2) 0.0540(14) 0.3512(17) 0.041(7) Uiso 1 1 d
H31B H 0.3853(18) 0.0112(14) 0.4150(17) 0.039(6) Uiso 1 1 d
H31C H 0.403(2) 0.0911(15) 0.4324(18) 0.047(7) Uiso 1 1 d
H32A H 0.1411(19) 0.0797(13) 0.3618(17) 0.040(7) Uiso 1 1 d
H32B H 0.2034(19) 0.1178(14) 0.4364(17) 0.041(7) Uiso 1 1 d
H32C H 0.195(2) 0.0329(16) 0.428(2) 0.056(8) Uiso 1 1 d
H33 H 0.3901(18) 0.3200(11) 0.3239(16) 0.025(6) Uiso 1 1 d
H34A H 0.228(2) 0.3530(16) 0.2850(19) 0.052(8) Uiso 1 1 d
H34B H 0.263(2) 0.3693(16) 0.184(2) 0.058(8) Uiso 1 1 d
H34C H 0.308(2) 0.4137(18) 0.267(2) 0.069(9) Uiso 1 1 d
H35A H 0.450(2) 0.3421(15) 0.151(2) 0.048(8) Uiso 1 1 d
H35B H 0.516(2) 0.3046(16) 0.2153(19) 0.054(8) Uiso 1 1 d
H35C H 0.4908(18) 0.3878(13) 0.2321(15) 0.034(6) Uiso 1 1 d
H39 H 0.4686(19) 0.4145(13) -0.0436(16) 0.035(6) Uiso 1 1 d
H40 H 0.482(2) 0.5211(15) -0.1237(18) 0.050(7) Uiso 1 1 d
H41 H 0.3389(19) 0.5662(15) -0.1892(17) 0.046(7) Uiso 1 1 d
H42 H 0.185(2) 0.5171(14) -0.1691(18) 0.044(7) Uiso 1 1 d
H43 H 0.1710(19) 0.4121(13) -0.0841(16) 0.036(6) Uiso 1 1 d

loop_
_atom_site_aniso_label
_atom_site_aniso_U_11
_atom_site_aniso_U_22
_atom_site_aniso_U_33
_atom_site_aniso_U_23
_atom_site_aniso_U_13
_atom_site_aniso_U_12
U1 0.01538(4) 0.01624(4) 0.01817(4) 0.00046(2) 0.00175(2) -0.00088(2)
N1 0.0247(7) 0.0212(7) 0.0205(7) 0.0011(6) 0.0026(6) -0.0023(6)
N2 0.0265(7) 0.0195(7) 0.0222(7) -0.0002(6) 0.0014(6) -0.0050(6)
C1 0.0173(8) 0.0302(10) 0.0296(9) 0.0035(7) 0.0046(7) 0.0060(7)
C2 0.0179(8) 0.0308(10) 0.0289(10) 0.0037(7) 0.0077(7) 0.0036(7)
C3 0.0255(9) 0.0347(10) 0.0238(9) -0.0023(7) 0.0067(7) 0.0079(7)
C4 0.0256(9) 0.0279(9) 0.0351(10) -0.0095(8) 0.0073(8) 0.0045(7)
C5 0.0251(9) 0.0244(9) 0.0330(10) 0.0013(7) 0.0091(7) 0.0075(7)
C6 0.0243(10) 0.0431(13) 0.0364(11) 0.0040(9) -0.0037(8) 0.0055(9)
C7 0.0254(10) 0.0395(12) 0.0426(12) 0.0113(10) 0.0106(9) -0.0012(9)
C8 0.0393(12) 0.0553(15) 0.0248(10) -0.0014(10) 0.0039(9) 0.0118(11)
C9 0.0386(12) 0.0358(12) 0.0589(15) -0.0211(11) 0.0069(11) 0.0014(10)
C10 0.0477(13) 0.0255(10) 0.0495(14) 0.0078(10) 0.0166(11) 0.0110(10)
C11 0.0147(8) 0.0294(9) 0.0251(9) -0.0029(7) 0.0024(6) -0.0020(7)
C12 0.0144(7) 0.0281(9) 0.0285(9) -0.0023(7) -0.0010(6) 0.0011(7)
C13 0.0166(8) 0.0300(9) 0.0243(9) -0.0008(7) -0.0020(6) -0.0026(7)
C14 0.0181(8) 0.0292(9) 0.0248(9) -0.0034(7) -0.0007(6) -0.0046(7)
C15 0.0170(8) 0.0277(9) 0.0261(9) -0.0017(7) 0.0010(7) -0.0063(7)
C16 0.0242(9) 0.0406(12) 0.0250(9) -0.0054(8) 0.0046(8) -0.0005(8)
C17 0.0255(10) 0.0288(10) 0.0422(12) -0.0036(9) -0.0018(9) 0.0063(8)
C18 0.0327(11) 0.0363(12) 0.0303(10) -0.0089(9) -0.0005(9) -0.0077(9)
C19 0.0255(10) 0.0415(12) 0.0262(10) 0.0042(9) -0.0050(8) -0.0034(9)
C20 0.0363(11) 0.0282(10) 0.0341(11) 0.0025(9) 0.0017(9) -0.0110(9)
C21 0.0189(8) 0.0238(8) 0.0213(8) 0.0010(7) 0.0007(6) -0.0017(7)
C22 0.0246(9) 0.0265(9) 0.0238(9) 0.0013(7) 0.0004(7) -0.0042(7)
C23 0.0238(9) 0.0275(9) 0.0249(9) 0.0000(7) -0.0003(7) -0.0019(7)
C24 0.0213(8) 0.0317(10) 0.0230(9) -0.0036(7) -0.0031(7) 0.0037(7)
C25 0.0360(11) 0.0356(11) 0.0243(10) -0.0009(8) -0.0022(8) 0.0010(8)
C26 0.0385(12) 0.0563(14) 0.0232(10) 0.0029(9) -0.0017(8) 0.0035(10)
C27 0.0309(11) 0.0623(15) 0.0257(10) -0.0114(10) -0.0046(8) 0.0061(10)
C28 0.0285(11) 0.0437(13) 0.0481(14) -0.0223(11) -0.0109(9) 0.0023(9)
C29 0.0242(10) 0.0362(12) 0.0372(12) -0.0047(9) -0.0023(8) -0.0019(8)
C30 0.0365(10) 0.0217(9) 0.0258(9) 0.0051(7) 0.0009(8) -0.0048(7)
C31 0.0420(13) 0.0366(12) 0.0371(12) 0.0133(10) -0.0032(10) 0.0036(9)
C32 0.0385(11) 0.0375(12) 0.0266(10) 0.0070(9) 0.0035(9) -0.0126(9)
C33 0.0320(10) 0.0223(9) 0.0278(10) -0.0015(7) -0.0016(8) -0.0073(7)
C34 0.0455(14) 0.0233(11) 0.0714(18) -0.0154(11) -0.0090(13) 0.0022(9)
C35 0.0385(12) 0.0337(11) 0.0317(11) 0.0052(9) -0.0032(9) -0.0167(9)
C36 0.0206(8) 0.0251(9) 0.0272(9) 0.0034(7) -0.0009(7) -0.0010(7)
C37 0.0222(9) 0.0254(9) 0.0239(9) -0.0004(7) -0.0011(7) -0.0019(7)
C38 0.0321(9) 0.0184(8) 0.0191(8) -0.0016(6) 0.0016(7) 0.0004(7)
C39 0.0315(10) 0.0239(9) 0.0292(9) 0.0024(7) 0.0073(8) 0.0022(8)
C40 0.0408(12) 0.0271(10) 0.0427(12) 0.0056(9) 0.0171(9) -0.0009(9)
C41 0.0568(14) 0.0224(10) 0.0370(11) 0.0094(8) 0.0133(10) 0.0050(9)
C42 0.0458(12) 0.0298(11) 0.0403(12) 0.0076(9) -0.0046(10) 0.0074(9)
C43 0.0345(10) 0.0249(10) 0.0366(10) 0.0042(8) -0.0042(9) -0.0015(8)

loop_
_atom_type_symbol
_atom_type_description
_atom_type_scat_dispersion_real
_atom_type_scat_dispersion_imag
_atom_type_scat_source
C C 0.0033 0.0016 'International Tables Vol C Tables 4.2.6.8 and 6.1.1.4'
H H 0.0000 0.0000 'International Tables Vol C Tables 4.2.6.8 and 6.1.1.4'
N N 0.0061 0.0033 'International Tables Vol C Tables 4.2.6.8 and 6.1.1.4'
U U -9.6767 9.6646 'International Tables Vol C Tables 4.2.6.8 and 6.1.1.4'

loop_
_geom_angle_atom_site_label_1
_geom_angle_atom_site_label_2
_geom_angle_atom_site_label_3
_geom_angle
Cnt1 U1 Cnt2 134.4
Cnt1 U1 C36 96.7
Cnt1 U1 N1 100.8
Cnt1 U1 N2 111.5
Cnt1 U1 C21 110.7
Cnt2 U1 C36 91.6
Cnt2 U1 N1 103.9
Cnt2 U1 N2 114.1
Cnt2 U1 C21 108.9
N2 U1 C36 80.81(6)
N2 U1 N1 54.82(5)
C36 U1 N1 135.60(6)
N2 U1 C15 116.75(5)
C36 U1 C15 118.08(6)
N1 U1 C15 84.68(5)
N2 U1 C11 90.96(5)
C36 U1 C11 100.17(6)
N1 U1 C11 80.71(5)
C15 U1 C11 30.40(5)
N2 U1 C3 126.73(6)
C36 U1 C3 79.46(6)
N1 U1 C3 126.56(5)
C15 U1 C3 116.25(6)
C11 U1 C3 141.08(6)
N2 U1 C1 86.02(6)
C36 U1 C1 98.49(6)
N1 U1 C1 81.71(5)
C15 U1 C1 138.62(6)
C11 U1 C1 160.37(6)
C3 U1 C1 49.33(6)
N2 U1 C2 96.94(6)
C36 U1 C2 72.90(6)
N1 U1 C2 110.78(5)
C15 U1 C2 145.37(6)
C11 U1 C2 168.41(6)
C3 U1 C2 29.84(6)
C1 U1 C2 29.93(6)
N2 U1 C5 107.07(6)
C36 U1 C5 121.74(6)
N1 U1 C5 78.18(5)
C15 U1 C5 109.12(6)
C11 U1 C5 136.06(6)
C3 U1 C5 48.98(6)
C1 U1 C5 29.72(6)
C2 U1 C5 49.01(6)
N2 U1 C14 139.66(5)
C36 U1 C14 98.03(6)
N1 U1 C14 113.99(5)
C15 U1 C14 30.04(5)
C11 U1 C14 49.25(5)
C3 U1 C14 91.99(6)
C1 U1 C14 133.40(6)
C2 U1 C14 121.48(6)
C5 U1 C14 107.48(6)
N2 U1 C4 134.47(6)
C36 U1 C4 108.87(6)
N1 U1 C4 104.32(6)
C15 U1 C4 98.06(6)
C11 U1 C4 128.35(6)
C3 U1 C4 29.64(6)
C1 U1 C4 49.01(6)
C2 U1 C4 48.94(6)
C5 U1 C4 29.53(6)
C14 U1 C4 84.40(6)
N2 U1 C12 94.58(5)
C36 U1 C12 72.11(6)
N1 U1 C12 106.55(5)
C15 U1 C12 49.03(6)
C11 U1 C12 29.31(5)
C3 U1 C12 124.61(5)
C1 U1 C12 170.30(6)
C2 U1 C12 140.72(6)
C5 U1 C12 155.53(6)
C14 U1 C12 48.32(5)
C4 U1 C12 130.92(6)
N2 U1 C13 121.95(5)
C36 U1 C13 70.89(6)
N1 U1 C13 128.71(5)
C15 U1 C13 48.86(5)
C11 U1 C13 48.51(5)
C3 U1 C13 96.90(5)
C1 U1 C13 146.23(5)
C2 U1 C13 119.91(6)
C5 U1 C13 130.97(6)
C14 U1 C13 29.09(6)
C4 U1 C13 102.80(6)
C12 U1 C13 29.07(5)
N2 U1 C21 27.54(5)
C36 U1 C21 108.12(6)
N1 U1 C21 27.50(5)
C15 U1 C21 99.53(5)
C11 U1 C21 82.78(5)
C3 U1 C21 134.83(5)
C1 U1 C21 85.67(5)
C2 U1 C21 108.04(6)
C5 U1 C21 95.03(5)
C14 U1 C21 128.92(5)
C4 U1 C21 124.35(6)
C12 U1 C21 99.34(5)
C13 U1 C21 128.00(5)
C21 N1 C30 121.49(15)
C21 N1 U1 92.98(10)
C30 N1 U1 145.50(12)
C21 N2 C33 119.61(15)
C21 N2 U1 95.47(11)
C33 N2 U1 144.09(12)
C5 C1 C2 107.75(17)
C5 C1 C6 125.84(18)
C2 C1 C6 126.08(19)
C5 C1 U1 76.09(10)
C2 C1 U1 75.11(10)
C6 C1 U1 120.07(13)
C3 C2 C1 107.97(17)
C3 C2 C7 125.41(19)
C1 C2 C7 125.79(19)
C3 C2 U1 74.98(10)
C1 C2 U1 74.96(10)
C7 C2 U1 124.26(14)
C4 C3 C2 108.16(17)
C4 C3 C8 126.5(2)
C2 C3 C8 125.2(2)
C4 C3 U1 76.63(10)
C2 C3 U1 75.17(10)
C8 C3 U1 118.45(13)
C3 C4 C5 107.83(17)
C3 C4 C9 127.8(2)
C5 C4 C9 123.0(2)
C3 C4 U1 73.73(10)
C5 C4 U1 74.76(10)
C9 C4 U1 127.99(14)
C4 C5 C1 108.26(17)
C4 C5 C10 124.2(2)
C1 C5 C10 126.4(2)
C4 C5 U1 75.71(10)
C1 C5 U1 74.19(10)
C10 C5 U1 126.06(13)
C12 C11 C15 107.83(16)
C12 C11 C16 124.88(18)
C15 C11 C16 126.91(18)
C12 C11 U1 78.38(10)
C15 C11 U1 73.09(10)
C16 C11 U1 120.24(12)
C11 C12 C13 108.20(16)
C11 C12 C17 126.28(18)
C13 C12 C17 124.62(18)
C11 C12 U1 72.31(10)
C13 C12 U1 75.85(10)
C17 C12 U1 126.34(12)
C14 C13 C12 108.25(15)
C14 C13 C19 125.33(17)
C12 C13 C19 125.73(18)
C14 C13 U1 73.33(9)
C12 C13 U1 75.08(10)
C19 C13 U1 125.13(12)
C13 C14 C15 108.01(16)
C13 C14 C18 123.82(17)
C15 C14 C18 126.73(18)
C13 C14 U1 77.57(9)
C15 C14 U1 71.97(10)
C18 C14 U1 127.26(13)
C14 C15 C11 107.68(16)
C14 C15 C20 125.25(18)
C11 C15 C20 126.68(18)
C14 C15 U1 77.99(10)
C11 C15 U1 76.51(10)
C20 C15 U1 117.48(13)
N1 C21 N2 115.81(15)
N1 C21 C22 123.73(16)
N2 C21 C22 120.38(16)
N1 C21 U1 59.52(9)
N2 C21 U1 56.98(9)
C22 C21 U1 168.90(13)
C23 C22 C21 174.5(2)
C22 C23 C24 175.9(2)
C29 C24 C25 119.44(19)
C29 C24 C23 122.06(19)
C25 C24 C23 118.49(18)
C26 C25 C24 120.1(2)
C27 C26 C25 120.3(2)
C26 C27 C28 120.5(2)
C27 C28 C29 119.9(2)
C24 C29 C28 119.7(2)
N1 C30 C32 115.34(17)
N1 C30 C31 112.98(16)
C32 C30 C31 110.27(18)
N2 C33 C34 110.84(17)
N2 C33 C35 110.51(17)
C34 C33 C35 111.6(2)
C37 C36 U1 174.86(15)
C36 C37 C38 179.3(2)
C39 C38 C43 118.38(17)
C39 C38 C37 120.48(17)
C43 C38 C37 121.13(17)
C40 C39 C38 120.7(2)
C39 C40 C41 120.3(2)
C42 C41 C40 119.8(2)
C41 C42 C43 120.4(2)
C42 C43 C38 120.3(2)

loop_
_geom_bond_atom_site_label_1
_geom_bond_atom_site_label_2
_geom_bond_distance
U1 Cnt1 2.484
U1 Cnt2 2.502
U1 N2 2.4223(15)
U1 C36 2.4326(18)
U1 N1 2.4816(14)
U1 C15 2.7030(17)
U1 C11 2.7472(17)
U1 C3 2.7479(17)
U1 C1 2.7484(17)
U1 C2 2.7503(18)
U1 C5 2.7727(18)
U1 C14 2.7804(17)
U1 C4 2.7849(18)
U1 C12 2.8244(17)
U1 C13 2.8343(17)
U1 C21 2.8757(17)
N1 C21 1.330(2)
N1 C30 1.483(2)
N2 C21 1.336(2)
N2 C33 1.465(2)
C1 C5 1.416(3)
C1 C2 1.420(3)
C1 C6 1.501(3)
C2 C3 1.416(3)
C2 C7 1.506(3)
C3 C4 1.416(3)
C3 C8 1.500(3)
C4 C5 1.416(3)
C4 C9 1.505(3)
C5 C10 1.499(3)
C11 C12 1.412(3)
C11 C15 1.430(3)
C11 C16 1.504(3)
C12 C13 1.420(3)
C12 C17 1.498(3)
C13 C14 1.411(3)
C13 C19 1.499(3)
C14 C15 1.423(3)
C14 C18 1.498(3)
C15 C20 1.499(3)
C21 C22 1.451(2)
C22 C23 1.194(3)
C23 C24 1.434(3)
C24 C29 1.390(3)
C24 C25 1.395(3)
C25 C26 1.379(3)
C26 C27 1.373(4)
C27 C28 1.378(4)
C28 C29 1.394(3)
C30 C32 1.529(3)
C30 C31 1.531(3)
C33 C34 1.512(3)
C33 C35 1.513(3)
C36 C37 1.214(3)
C37 C38 1.437(2)
C38 C39 1.396(3)
C38 C43 1.402(3)
C39 C40 1.381(3)
C40 C41 1.383(3)
C41 C42 1.379(3)
C42 C43 1.387(3)
